data_7023090
loop_
_publ_author_name
'Albor\'es, Pablo'
'Rentschler, Eva'

_publ_section_title
;
 Expanding the 2,2'-bipyrimidine bridged 1D homonuclear coordination
 polymers family: [M(II)(bpym)Cl2] (M = Fe, Co) magnetic and structural
 characterization.
;
_journal_issue 26
_journal_name_full 'Dalton transactions (Cambridge, England : 2003)'
_journal_page_first 9621
_journal_page_last 9627
_journal_paper_doi 10.1039/c3dt50691f
_journal_volume 42
_journal_year 2013
_chemical_formula_sum 'C21 H12 Cl4 Fe2 N10 O'
_chemical_formula_weight 673.91
_chemical_name_systematic
;
?
;
_space_group_IT_number 70
_symmetry_cell_setting orthorhombic
_symmetry_space_group_name_Hall '-F 2uv 2vw'
_symmetry_space_group_name_H-M 'F d d d :2'
_atom_sites_solution_hydrogens geom
_atom_sites_solution_primary direct
_atom_sites_solution_secondary difmap
_audit_creation_method SHELXL-97
_cell_angle_alpha 90
_cell_angle_beta 90
_cell_angle_gamma 90
_cell_formula_units_Z 8
_cell_length_a 11.978(4)
_cell_length_b 16.464(5)
_cell_length_c 29.114(9)
_cell_measurement_temperature 173(2)
_cell_volume 5741(3)
_computing_structure_refinement 'SHELXL-97 (Sheldrick, 1997)'
_diffrn_ambient_temperature 173(2)
_diffrn_measured_fraction_theta_full 0.999
_diffrn_measured_fraction_theta_max 0.999
_diffrn_radiation_monochromator graphite
_diffrn_radiation_source 'fine-focus sealed tube'
_diffrn_radiation_type MoK\a
_diffrn_radiation_wavelength 0.71069
_diffrn_reflns_av_R_equivalents 0.1159
_diffrn_reflns_av_sigmaI/netI 0.0603
_diffrn_reflns_limit_h_max 15
_diffrn_reflns_limit_h_min -15
_diffrn_reflns_limit_k_max 21
_diffrn_reflns_limit_k_min -21
_diffrn_reflns_limit_l_max 36
_diffrn_reflns_limit_l_min -38
_diffrn_reflns_number 15768
_diffrn_reflns_theta_full 28.00
_diffrn_reflns_theta_max 28.00
_diffrn_reflns_theta_min 2.22
_exptl_absorpt_coefficient_mu 1.417
_exptl_absorpt_correction_T_max 1.1165
_exptl_absorpt_correction_T_min 0.5438
_exptl_absorpt_correction_type multi-scan
_exptl_absorpt_process_details
;
[c.f. r.h. blessing, acta cryst. (1995), a51, 33-38]
;
_exptl_crystal_colour 'dark red'
_exptl_crystal_density_diffrn 1.559
_exptl_crystal_density_method 'not measured'
_exptl_crystal_description block
_exptl_crystal_F_000 2688
_exptl_crystal_size_max 0.15
_exptl_crystal_size_mid 0.13
_exptl_crystal_size_min 0.10
_refine_diff_density_max 0.721
_refine_diff_density_min -0.465
_refine_diff_density_rms 0.114
_refine_ls_extinction_method none
_refine_ls_goodness_of_fit_ref 1.074
_refine_ls_hydrogen_treatment constr
_refine_ls_matrix_type full
_refine_ls_number_parameters 113
_refine_ls_number_reflns 1739
_refine_ls_number_restraints 4
_refine_ls_restrained_S_all 1.073
_refine_ls_R_factor_all 0.0791
_refine_ls_R_factor_gt 0.0584
_refine_ls_shift/su_max 0.000
_refine_ls_shift/su_mean 0.000
_refine_ls_structure_factor_coef Fsqd
_refine_ls_weighting_details 'calc w=1/[\s^2^(Fo^2^)+(0.0562P)^2^+65.3994P] where P=(Fo^2^+2Fc^2^)/3'
_refine_ls_weighting_scheme calc
_refine_ls_wR_factor_gt 0.1446
_refine_ls_wR_factor_ref 0.1525
_reflns_number_gt 1289
_reflns_number_total 1739
_reflns_threshold_expression >2sigma(I)
_cod_data_source_file c3dt50691f.txt
_cod_data_source_block 1
_cod_original_cell_volume 5741(5)
_cod_original_sg_symbol_H-M Fddd
_cod_database_code 7023090

loop_
_symmetry_equiv_pos_as_xyz
'x, y, z'
'-x+1/4, -y+1/4, z'
'x, -y+1/4, -z+1/4'
'-x+1/4, y, -z+1/4'
'x, y+1/2, z+1/2'
'-x+1/4, -y+3/4, z+1/2'
'x, -y+3/4, -z+3/4'
'-x+1/4, y+1/2, -z+3/4'
'x+1/2, y, z+1/2'
'-x+3/4, -y+1/4, z+1/2'
'x+1/2, -y+1/4, -z+3/4'
'-x+3/4, y, -z+3/4'
'x+1/2, y+1/2, z'
'-x+3/4, -y+3/4, z'
'x+1/2, -y+3/4, -z+1/4'
'-x+3/4, y+1/2, -z+1/4'
'-x, -y, -z'
'x-1/4, y-1/4, -z'
'-x, y-1/4, z-1/4'
'x-1/4, -y, z-1/4'
'-x, -y+1/2, -z+1/2'
'x-1/4, y+1/4, -z+1/2'
'-x, y+1/4, z+1/4'
'x-1/4, -y+1/2, z+1/4'
'-x+1/2, -y, -z+1/2'
'x+1/4, y-1/4, -z+1/2'
'-x+1/2, y-1/4, z+1/4'
'x+1/4, -y, z+1/4'
'-x+1/2, -y+1/2, -z'
'x+1/4, y+1/4, -z'
'-x+1/2, y+1/4, z-1/4'
'x+1/4, -y+1/2, z-1/4'

loop_
_atom_site_label
_atom_site_type_symbol
_atom_site_fract_x
_atom_site_fract_y
_atom_site_fract_z
_atom_site_U_iso_or_equiv
_atom_site_adp_type
_atom_site_occupancy
_atom_site_symmetry_multiplicity
_atom_site_calc_flag
_atom_site_refinement_flags
_atom_site_disorder_assembly
_atom_site_disorder_group
Fe1 Fe 0.1250 0.1250 0.30251(3) 0.0264(3) Uani 1 2 d S . .
Cl2 Cl 0.19268(10) 0.22199(7) 0.35620(4) 0.0375(3) Uani 1 1 d . . .
N1 N -0.0448(3) 0.1738(2) 0.29042(12) 0.0266(8) Uani 1 1 d . . .
N2 N 0.1067(3) 0.0329(2) 0.24594(12) 0.0281(8) Uani 1 1 d . . .
C5 C -0.0515(3) 0.2384(2) 0.26207(13) 0.0228(8) Uani 1 1 d . . .
C6 C -0.1392(4) 0.1538(3) 0.31255(15) 0.0326(10) Uani 1 1 d . . .
H6 H -0.1385 0.1084 0.3327 0.039 Uiso 1 1 calc R . .
C7 C -0.2372(4) 0.1969(3) 0.30712(16) 0.0349(11) Uani 1 1 d . . .
H7 H -0.3031 0.1825 0.3234 0.042 Uiso 1 1 calc R . .
C9 C 0.0147(4) 0.0120(3) 0.22313(16) 0.0331(10) Uani 1 1 d . . .
H9 H -0.0516 0.0427 0.2277 0.040 Uiso 1 1 calc R . .
C3S C 0.3509(15) 0.3575(10) 0.4394(7) 0.068(5) Uani 0.50 1 d P . .
N1S N 0.2667(10) 0.2925(8) 0.4767(4) 0.073(3) Uani 0.50 1 d P . .
C2S C 0.3239(14) 0.3366(10) 0.4600(6) 0.048(3) Uani 0.50 1 d P . .
C1S C -0.077(3) 0.3750 0.3750 0.148(16) Uani 0.50 2 d SPD . .
O2S O 0.038(4) 0.3750 0.3750 0.135(19) Uani 0.1088(19) 2 d SPD A 1
O3S O -0.1250 0.3750 0.332(2) 0.135(19) Uani 0.001(18) 2 d SPD . 2
O4S O -0.001(4) 0.3553(13) 0.3410(8) 0.135(19) Uani 0.195(9) 1 d PD A 3

loop_
_atom_site_aniso_label
_atom_site_aniso_U_11
_atom_site_aniso_U_22
_atom_site_aniso_U_33
_atom_site_aniso_U_23
_atom_site_aniso_U_13
_atom_site_aniso_U_12
Fe1 0.0268(4) 0.0283(5) 0.0239(5) 0.000 0.000 0.0031(4)
Cl2 0.0426(7) 0.0342(6) 0.0359(6) -0.0085(5) 0.0070(5) -0.0080(5)
N1 0.0251(18) 0.0302(19) 0.0246(18) 0.0021(15) 0.0033(14) 0.0014(15)
N2 0.0267(19) 0.0306(18) 0.0268(18) -0.0031(15) -0.0033(14) 0.0021(15)
C5 0.025(2) 0.0218(19) 0.0219(19) -0.0002(16) 0.0020(16) -0.0001(16)
C6 0.034(2) 0.039(2) 0.025(2) 0.0026(19) 0.0040(18) -0.003(2)
C7 0.027(2) 0.045(3) 0.033(2) 0.006(2) 0.0077(18) 0.001(2)
C9 0.023(2) 0.042(3) 0.033(2) -0.001(2) -0.0052(18) 0.0070(19)
C3S 0.054(16) 0.044(13) 0.105(15) 0.002(10) -0.023(11) 0.002(8)
N1S 0.054(7) 0.099(10) 0.067(8) -0.024(7) -0.011(6) -0.009(7)
C2S 0.039(8) 0.044(9) 0.060(10) -0.011(7) 0.000(7) 0.009(7)
C1S 0.13(3) 0.14(3) 0.18(3) 0.12(3) 0.000 0.000
O2S 0.34(6) 0.018(10) 0.048(14) 0.004(10) 0.000 0.000
O3S 0.34(6) 0.018(10) 0.048(14) 0.004(10) 0.000 0.000
O4S 0.34(6) 0.018(10) 0.048(14) 0.004(10) 0.000 0.000

loop_
_atom_type_symbol
_atom_type_description
_atom_type_scat_dispersion_real
_atom_type_scat_dispersion_imag
_atom_type_scat_source
C C 0.0033 0.0016 'International Tables Vol C Tables 4.2.6.8 and 6.1.1.4'
H H 0.0000 0.0000 'International Tables Vol C Tables 4.2.6.8 and 6.1.1.4'
N N 0.0061 0.0033 'International Tables Vol C Tables 4.2.6.8 and 6.1.1.4'
Cl Cl 0.1484 0.1585 'International Tables Vol C Tables 4.2.6.8 and 6.1.1.4'
Fe Fe 0.3463 0.8444 'International Tables Vol C Tables 4.2.6.8 and 6.1.1.4'
O O 0.0106 0.0060 'International Tables Vol C Tables 4.2.6.8 and 6.1.1.4'

loop_
_geom_angle_atom_site_label_1
_geom_angle_atom_site_label_2
_geom_angle_atom_site_label_3
_geom_angle
_geom_angle_site_symmetry_1
_geom_angle_site_symmetry_3
N1 Fe1 N1 161.72(18) 2 .
N1 Fe1 N2 92.24(13) 2 2
N1 Fe1 N2 74.24(13) . 2
N1 Fe1 N2 74.24(13) 2 .
N1 Fe1 N2 92.24(13) . .
N2 Fe1 N2 85.86(19) 2 .
N1 Fe1 Cl2 92.01(10) 2 .
N1 Fe1 Cl2 100.01(10) . .
N2 Fe1 Cl2 89.74(10) 2 .
N2 Fe1 Cl2 165.36(9) . .
N1 Fe1 Cl2 100.01(10) 2 2
N1 Fe1 Cl2 92.01(10) . 2
N2 Fe1 Cl2 165.36(9) 2 2
N2 Fe1 Cl2 89.74(10) . 2
Cl2 Fe1 Cl2 97.77(7) . 2
C6 N1 C5 116.0(4) . .
C6 N1 Fe1 127.4(3) . .
C5 N1 Fe1 116.0(3) . .
C9 N2 C5 116.8(4) . 26
C9 N2 Fe1 128.3(3) . .
C5 N2 Fe1 114.5(3) 26 .
N2 C5 N1 125.8(4) 22 .
N2 C5 C5 117.6(4) 22 21
N1 C5 C5 116.6(4) . 21
N1 C6 C7 122.4(4) . .
C6 C7 C9 117.1(4) . 22
N2 C9 C7 122.0(4) . 26
C2S C3S C3S 128(2) . 14
C2S C3S C2S 103(3) . 14
C3S C3S C2S 24.9(10) 14 14
C2S C3S N1S 15(2) . .
C3S C3S N1S 143.6(7) 14 .
C2S C3S N1S 118.7(16) 14 .
C2S N1S C3S 10.4(13) . .
C3S C2S N1S 154(3) . .
C3S C2S C3S 26.8(18) . 14
N1S C2S C3S 178.5(19) . 14
C3S C2S C2S 52(2) . 14
N1S C2S C2S 154.0(11) . 14
C3S C2S C2S 24.9(10) 14 14
C1S C1S O2S 180.000(12) 14_455 .
C1S C1S O3S 65(2) 14_455 .
O2S C1S O3S 115(2) . .
C1S C1S O3S 65(2) 14_455 7
O2S C1S O3S 115(2) . 7
O3S C1S O3S 130(4) . 7
C1S C1S O4S 131(2) 14_455 7
O2S C1S O4S 49(2) . 7
O3S C1S O4S 158(3) . 7
O3S C1S O4S 68.0(17) 7 7
C1S C1S O4S 131(2) 14_455 .
O2S C1S O4S 49(2) . .
O3S C1S O4S 68.0(17) . .
O3S C1S O4S 158(3) 7 .
O4S C1S O4S 98(4) 7 .
C1S O3S C1S 50(4) . 14_455

loop_
_geom_bond_atom_site_label_1
_geom_bond_atom_site_label_2
_geom_bond_distance
_geom_bond_site_symmetry_2
Fe1 N1 2.215(4) 2
Fe1 N1 2.215(4) .
Fe1 N2 2.249(4) 2
Fe1 N2 2.249(4) .
Fe1 Cl2 2.3771(13) .
Fe1 Cl2 2.3771(13) 2
N1 C6 1.342(6) .
N1 C5 1.349(5) .
N2 C9 1.332(6) .
N2 C5 1.341(5) 26
C5 N2 1.341(5) 22
C5 C5 1.469(8) 21
C6 C7 1.380(6) .
C7 C9 1.388(7) 22
C9 C7 1.388(7) 26
C3S C2S 0.761(18) .
C3S C3S 0.82(3) 14
C3S C2S 1.42(2) 14
C3S N1S 1.826(19) .
N1S C2S 1.110(18) .
C2S C3S 1.42(2) 14
C2S C2S 1.76(3) 14
C1S C1S 1.16(7) 14_455
C1S O2S 1.37(4) .
C1S O3S 1.38(5) .
C1S O3S 1.38(5) 7
C1S O4S 1.38(4) 7
C1S O4S 1.38(4) .
O3S C1S 1.38(5) 14_455
